data_4023287
loop_
_publ_author_name
'Amit N. Patwa'
'Susmita Gupta'
'Rajesh G. Gonnade'
'Vaijayanti A. Kumar'
'Mohan M. Bhadbhade'
'Krishna N. Ganesh'

_publ_section_title
;
 Ferrocene-Linked Thymine/Uracil Conjugates: Base Pairing Directed
 Self-Assembly and Supramolecular Packing
;
_journal_name_full 'Journal of Organic Chemistry'
_journal_page_first 1508
_journal_page_last 1515
_journal_paper_doi 10.1021/jo7023416
_journal_volume 73
_journal_year 2008
_chemical_formula_moiety 'C26 H30 Fe N4 O4'
_chemical_formula_sum 'C26 H30 Fe N4 O4'
_chemical_formula_weight 518.39
_chemical_name_systematic
;
 1, 1'-Bis[4-(uracyl)n-butyl] ferrocene
;
_space_group_IT_number 2
_symmetry_cell_setting triclinic
_symmetry_space_group_name_Hall '-P 1'
_symmetry_space_group_name_H-M 'P -1'
_atom_sites_solution_hydrogens geom
_atom_sites_solution_primary direct
_atom_sites_solution_secondary difmap
_audit_creation_method SHELXL-97
_cell_angle_alpha 98.201(7)
_cell_angle_beta 92.759(7)
_cell_angle_gamma 111.989(7)
_cell_formula_units_Z 2
_cell_length_a 8.403(3)
_cell_length_b 9.705(4)
_cell_length_c 16.496(6)
_cell_measurement_reflns_used 2067
_cell_measurement_temperature 297(2)
_cell_measurement_theta_max 18.76
_cell_measurement_theta_min 2.296
_cell_volume 1227.1(8)
_computing_cell_refinement 'SMART (Bruker, 2000)'
_computing_data_collection 'SMART (Bruker, 2000)'
_computing_data_reduction 'SAINT (Bruker, 2000)'
_computing_molecular_graphics 'Ortep III(Burnett & Johnson, 1996), PLATON (Spek, 2003)'
_computing_publication_material SHELXTL
_computing_structure_refinement 'SHELXL-97 (Sheldrick, 1997)'
_computing_structure_solution 'SHELXS-97 (Sheldrick, 1990)'
_diffrn_ambient_temperature 297(2)
_diffrn_measured_fraction_theta_full 0.998
_diffrn_measured_fraction_theta_max 0.998
_diffrn_measurement_device 'BRUKER SMART APEX'
_diffrn_measurement_device_type 'CCD Area Detector'
_diffrn_measurement_method 'Omega and phi Scan'
_diffrn_radiation_monochromator graphite
_diffrn_radiation_source 'fine-focus sealed tube'
_diffrn_radiation_type MoK\a
_diffrn_radiation_wavelength 0.71073
_diffrn_reflns_av_R_equivalents 0.0566
_diffrn_reflns_av_sigmaI/netI 0.0618
_diffrn_reflns_limit_h_max 9
_diffrn_reflns_limit_h_min -9
_diffrn_reflns_limit_k_max 11
_diffrn_reflns_limit_k_min -11
_diffrn_reflns_limit_l_max 19
_diffrn_reflns_limit_l_min -19
_diffrn_reflns_number 14903
_diffrn_reflns_theta_full 25.00
_diffrn_reflns_theta_max 25.00
_diffrn_reflns_theta_min 2.30
_exptl_absorpt_coefficient_mu 0.655
_exptl_absorpt_correction_T_max 0.9333
_exptl_absorpt_correction_T_min 0.6529
_exptl_absorpt_correction_type multi-scan
_exptl_absorpt_process_details 'bruker sadabs'
_exptl_crystal_colour 'red brown'
_exptl_crystal_density_diffrn 1.403
_exptl_crystal_density_method 'not measured'
_exptl_crystal_description needle
_exptl_crystal_F_000 544
_exptl_crystal_size_max 0.71
_exptl_crystal_size_mid 0.12
_exptl_crystal_size_min 0.11
_refine_diff_density_max 0.385
_refine_diff_density_min -0.191
_refine_diff_density_rms 0.055
_refine_ls_extinction_method none
_refine_ls_goodness_of_fit_ref 1.003
_refine_ls_hydrogen_treatment mixed
_refine_ls_matrix_type full
_refine_ls_number_parameters 324
_refine_ls_number_reflns 4308
_refine_ls_number_restraints 0
_refine_ls_restrained_S_all 1.003
_refine_ls_R_factor_all 0.0844
_refine_ls_R_factor_gt 0.0486
_refine_ls_shift/su_max 0.000
_refine_ls_shift/su_mean 0.000
_refine_ls_structure_factor_coef Fsqd
_refine_ls_weighting_details 'calc w=1/[\s^2^(Fo^2^)+(0.0520P)^2^+0.0695P] where P=(Fo^2^+2Fc^2^)/3'
_refine_ls_weighting_scheme calc
_refine_ls_wR_factor_gt 0.0958
_refine_ls_wR_factor_ref 0.1070
_reflns_number_gt 2971
_reflns_number_total 4308
_reflns_threshold_expression >2sigma(I)
_cod_data_source_file jo7023416-File004.cif
_cod_data_source_block 1b
_cod_depositor_comments
;
The following automatic conversions were performed:
'_symmetry_cell_setting' value 'Triclinic' changed to 'triclinic'
according to '/home/saulius/struct/CIF-dictionaries/cif_core.dic'
dictionary named 'cif_core.dic' version 2.4.1 from 2010-06-29.

Automatic conversion script
Id: cif_fix_enum 1527 2010-12-29 10:47:43Z saulius 
;
_cod_database_code 4023287

loop_
_symmetry_equiv_pos_as_xyz
'x, y, z'
'-x, -y, -z'

loop_
_atom_site_label
_atom_site_type_symbol
_atom_site_fract_x
_atom_site_fract_y
_atom_site_fract_z
_atom_site_U_iso_or_equiv
_atom_site_adp_type
_atom_site_occupancy
_atom_site_symmetry_multiplicity
_atom_site_calc_flag
_atom_site_refinement_flags
_atom_site_disorder_assembly
_atom_site_disorder_group
Fe1 Fe 0.29716(5) 0.57658(5) 0.17904(3) 0.04142(17) Uani 1 1 d . . .
O1 O 1.1098(3) 1.1799(3) 0.37573(13) 0.0592(7) Uani 1 1 d . . .
O2 O 1.4131(3) 1.5791(3) 0.57542(13) 0.0601(7) Uani 1 1 d . . .
O1A O 1.2899(3) 0.9768(3) 0.02090(13) 0.0508(6) Uani 1 1 d . . .
O2A O 1.7680(3) 1.1891(3) 0.20676(16) 0.0790(8) Uani 1 1 d . . .
N1 N 0.9629(3) 1.2506(3) 0.47504(15) 0.0452(7) Uani 1 1 d . . .
N2 N 1.2576(3) 1.3775(3) 0.47771(15) 0.0445(7) Uani 1 1 d . . .
N1A N 1.2587(3) 1.0718(3) 0.15102(15) 0.0411(6) Uani 1 1 d . . .
N2A N 1.5273(3) 1.0893(3) 0.11518(17) 0.0453(7) Uani 1 1 d . . .
C1 C 0.3953(4) 0.6960(4) 0.29532(18) 0.0444(8) Uani 1 1 d . . .
C2 C 0.2595(4) 0.7320(4) 0.26434(19) 0.0493(9) Uani 1 1 d . . .
H2 H 0.2672 0.8277 0.2576 0.059 Uiso 1 1 calc R . .
C3 C 0.1084(4) 0.5973(4) 0.2452(2) 0.0552(9) Uani 1 1 d . . .
H3 H 0.0007 0.5894 0.2232 0.066 Uiso 1 1 calc R . .
C4 C 0.1504(4) 0.4787(4) 0.26513(19) 0.0501(9) Uani 1 1 d . . .
H4 H 0.0753 0.3782 0.2590 0.060 Uiso 1 1 calc R . .
C5 C 0.3265(4) 0.5385(4) 0.29610(18) 0.0467(8) Uani 1 1 d . . .
H5 H 0.3874 0.4839 0.3141 0.056 Uiso 1 1 calc R . .
C6 C 0.5740(4) 0.8071(4) 0.32976(19) 0.0560(9) Uani 1 1 d . . .
H6A H 0.6553 0.7581 0.3229 0.067 Uiso 1 1 calc R . .
H6B H 0.6080 0.8903 0.2994 0.067 Uiso 1 1 calc R . .
C7 C 0.5808(4) 0.8672(4) 0.41964(19) 0.0532(9) Uani 1 1 d . . .
H7A H 0.5474 0.7830 0.4493 0.064 Uiso 1 1 calc R . .
H7B H 0.4962 0.9126 0.4258 0.064 Uiso 1 1 calc R . .
C8 C 0.7565(4) 0.9835(4) 0.4598(2) 0.0545(9) Uani 1 1 d . . .
H8A H 0.7576 0.9954 0.5192 0.065 Uiso 1 1 calc R . .
H8B H 0.8456 0.9468 0.4448 0.065 Uiso 1 1 calc R . .
C9 C 0.7969(4) 1.1352(4) 0.43384(19) 0.0494(9) Uani 1 1 d . . .
H9B H 0.8007 1.1238 0.3747 0.059 Uiso 1 1 calc R . .
H9A H 0.7049 1.1694 0.4465 0.059 Uiso 1 1 calc R . .
C10 C 0.9719(4) 1.3400(4) 0.5483(2) 0.0526(9) Uani 1 1 d . . .
H10 H 0.8712 1.3231 0.5735 0.063 Uiso 1 1 calc R . .
C11 C 1.1168(4) 1.4499(4) 0.5857(2) 0.0541(9) Uani 1 1 d . . .
H11 H 1.1161 1.5086 0.6353 0.065 Uiso 1 1 calc R . .
C12 C 1.2731(4) 1.4767(4) 0.54886(18) 0.0451(8) Uani 1 1 d . . .
C13 C 1.1107(4) 1.2623(4) 0.43815(19) 0.0437(8) Uani 1 1 d . . .
C1A C 0.4931(4) 0.5893(4) 0.10646(18) 0.0440(8) Uani 1 1 d . . .
C2A C 0.3766(4) 0.4373(4) 0.10191(19) 0.0510(9) Uani 1 1 d . . .
H2A H 0.4052 0.3593 0.1158 0.061 Uiso 1 1 calc R . .
C3A C 0.2111(5) 0.4247(4) 0.0729(2) 0.0617(10) Uani 1 1 d . . .
H3A H 0.1113 0.3374 0.0646 0.074 Uiso 1 1 calc R . .
C4A C 0.2228(4) 0.5680(4) 0.05853(19) 0.0589(10) Uani 1 1 d . . .
H4A H 0.1323 0.5916 0.0389 0.071 Uiso 1 1 calc R . .
C5A C 0.3966(4) 0.6688(4) 0.07930(18) 0.0466(8) Uani 1 1 d . . .
H5A H 0.4402 0.7708 0.0757 0.056 Uiso 1 1 calc R . .
C6A C 0.6839(4) 0.6486(4) 0.1320(2) 0.0499(9) Uani 1 1 d . . .
H6AA H 0.7326 0.5871 0.0985 0.060 Uiso 1 1 calc R . .
H6BA H 0.7023 0.6379 0.1889 0.060 Uiso 1 1 calc R . .
C7A C 0.7802(4) 0.8124(4) 0.1242(2) 0.0497(9) Uani 1 1 d . . .
H7AA H 0.7594 0.8245 0.0678 0.060 Uiso 1 1 calc R . .
H7BA H 0.7352 0.8750 0.1594 0.060 Uiso 1 1 calc R . .
C8A C 0.9727(4) 0.8663(4) 0.1476(2) 0.0540(9) Uani 1 1 d . . .
H8AA H 0.9940 0.8645 0.2057 0.065 Uiso 1 1 calc R . .
H8BA H 1.0155 0.7972 0.1166 0.065 Uiso 1 1 calc R . .
C9A C 1.0711(4) 1.0235(4) 0.1314(2) 0.0494(9) Uani 1 1 d . . .
H9AA H 1.0461 1.0267 0.0739 0.059 Uiso 1 1 calc R . .
H9BA H 1.0323 1.0935 0.1644 0.059 Uiso 1 1 calc R . .
C10A C 1.3354(4) 1.1416(3) 0.22907(19) 0.0489(9) Uani 1 1 d . . .
H10A H 1.2666 1.1600 0.2683 0.059 Uiso 1 1 calc R . .
C11A C 1.5023(5) 1.1842(4) 0.2514(2) 0.0559(9) Uani 1 1 d . . .
H11A H 1.5474 1.2311 0.3054 0.067 Uiso 1 1 calc R . .
C12A C 1.6147(4) 1.1589(4) 0.1936(2) 0.0510(9) Uani 1 1 d . . .
C13A C 1.3535(4) 1.0409(3) 0.09051(19) 0.0392(8) Uani 1 1 d . . .
H2N H 1.350(4) 1.385(3) 0.4559(18) 0.049(10) Uiso 1 1 d . . .
H2NA H 1.585(4) 1.075(3) 0.0800(19) 0.044(10) Uiso 1 1 d . . .

loop_
_atom_site_aniso_label
_atom_site_aniso_U_11
_atom_site_aniso_U_22
_atom_site_aniso_U_33
_atom_site_aniso_U_23
_atom_site_aniso_U_13
_atom_site_aniso_U_12
Fe1 0.0335(3) 0.0409(3) 0.0400(3) 0.0001(2) 0.00199(19) 0.0060(2)
O1 0.0524(14) 0.0629(16) 0.0428(13) -0.0129(12) 0.0108(11) 0.0076(12)
O2 0.0387(13) 0.0633(16) 0.0528(14) -0.0180(12) 0.0056(11) 0.0010(12)
O1A 0.0399(12) 0.0672(16) 0.0375(13) -0.0063(11) 0.0021(10) 0.0175(11)
O2A 0.0412(15) 0.097(2) 0.0772(18) -0.0176(15) -0.0112(13) 0.0156(14)
N1 0.0332(14) 0.0513(17) 0.0401(15) -0.0036(13) 0.0035(12) 0.0080(12)
N2 0.0314(15) 0.0511(18) 0.0383(15) -0.0061(13) 0.0096(12) 0.0060(13)
N1A 0.0351(14) 0.0414(16) 0.0424(15) 0.0008(12) 0.0107(11) 0.0114(12)
N2A 0.0358(16) 0.0496(18) 0.0440(17) -0.0021(14) 0.0108(13) 0.0120(13)
C1 0.0408(19) 0.047(2) 0.0387(18) -0.0030(15) 0.0023(15) 0.0126(16)
C2 0.050(2) 0.047(2) 0.049(2) 0.0002(16) 0.0072(16) 0.0199(18)
C3 0.0354(19) 0.071(3) 0.051(2) -0.0026(19) 0.0042(15) 0.0151(19)
C4 0.044(2) 0.047(2) 0.0439(19) 0.0043(16) 0.0089(15) 0.0012(17)
C5 0.052(2) 0.051(2) 0.0386(18) 0.0065(16) 0.0044(15) 0.0226(18)
C6 0.044(2) 0.061(2) 0.047(2) -0.0043(17) 0.0027(16) 0.0088(17)
C7 0.0416(19) 0.054(2) 0.048(2) -0.0010(16) 0.0030(15) 0.0038(16)
C8 0.046(2) 0.057(2) 0.047(2) -0.0013(17) -0.0027(16) 0.0086(17)
C9 0.0349(18) 0.055(2) 0.0466(19) -0.0039(17) -0.0021(15) 0.0092(16)
C10 0.0404(19) 0.064(2) 0.046(2) 0.0009(17) 0.0153(16) 0.0142(18)
C11 0.041(2) 0.060(2) 0.0447(19) -0.0134(17) 0.0112(16) 0.0085(17)
C12 0.0427(19) 0.050(2) 0.0336(17) -0.0055(15) 0.0042(14) 0.0127(17)
C13 0.0386(19) 0.047(2) 0.0389(18) 0.0026(16) 0.0063(15) 0.0105(16)
C1A 0.0423(19) 0.049(2) 0.0375(18) 0.0021(15) 0.0094(14) 0.0154(17)
C2A 0.059(2) 0.041(2) 0.048(2) 0.0013(16) 0.0120(17) 0.0143(17)
C3A 0.057(2) 0.053(2) 0.050(2) -0.0132(18) 0.0008(18) 0.0022(19)
C4A 0.050(2) 0.075(3) 0.043(2) 0.0008(19) -0.0079(16) 0.020(2)
C5A 0.048(2) 0.045(2) 0.0412(18) 0.0065(15) 0.0035(15) 0.0114(17)
C6A 0.046(2) 0.054(2) 0.051(2) 0.0087(17) 0.0149(16) 0.0208(17)
C7A 0.0391(19) 0.053(2) 0.057(2) 0.0102(17) 0.0098(16) 0.0170(17)
C8A 0.0376(18) 0.058(2) 0.067(2) 0.0117(18) 0.0115(16) 0.0177(17)
C9A 0.0384(19) 0.051(2) 0.060(2) 0.0070(17) 0.0147(16) 0.0179(16)
C10A 0.055(2) 0.046(2) 0.042(2) -0.0021(16) 0.0158(17) 0.0182(17)
C11A 0.059(2) 0.056(2) 0.042(2) -0.0107(16) 0.0036(17) 0.0170(19)
C12A 0.041(2) 0.050(2) 0.051(2) -0.0041(17) -0.0022(16) 0.0101(17)
C13A 0.0348(18) 0.0337(18) 0.046(2) 0.0064(15) 0.0077(15) 0.0092(14)

loop_
_atom_type_symbol
_atom_type_description
_atom_type_scat_dispersion_real
_atom_type_scat_dispersion_imag
_atom_type_scat_source
C C 0.0033 0.0016 'International Tables Vol C Tables 4.2.6.8 and 6.1.1.4'
Fe Fe 0.3463 0.8444 'International Tables Vol C Tables 4.2.6.8 and 6.1.1.4'
H H 0.0000 0.0000 'International Tables Vol C Tables 4.2.6.8 and 6.1.1.4'
O O 0.0106 0.0060 'International Tables Vol C Tables 4.2.6.8 and 6.1.1.4'
N N 0.0061 0.0033 'International Tables Vol C Tables 4.2.6.8 and 6.1.1.4'

loop_
_geom_angle_atom_site_label_1
_geom_angle_atom_site_label_2
_geom_angle_atom_site_label_3
_geom_angle
_geom_angle_site_symmetry_1
_geom_angle_site_symmetry_3
_geom_angle_publ_flag
C3 Fe1 C3A 114.47(15) . . ?
C3 Fe1 C4 40.42(13) . . ?
C3A Fe1 C4 105.90(14) . . ?
C3 Fe1 C4A 107.64(15) . . ?
C3A Fe1 C4A 40.67(14) . . ?
C4 Fe1 C4A 128.35(14) . . ?
C3 Fe1 C2 41.00(13) . . ?
C3A Fe1 C2 148.78(15) . . ?
C4 Fe1 C2 68.27(14) . . ?
C4A Fe1 C2 117.69(15) . . ?
C3 Fe1 C5 68.05(14) . . ?
C3A Fe1 C5 128.63(15) . . ?
C4 Fe1 C5 40.56(12) . . ?
C4A Fe1 C5 166.97(14) . . ?
C2 Fe1 C5 67.77(14) . . ?
C3 Fe1 C2A 146.97(14) . . ?
C3A Fe1 C2A 40.39(14) . . ?
C4 Fe1 C2A 115.06(14) . . ?
C4A Fe1 C2A 67.96(15) . . ?
C2 Fe1 C2A 170.49(13) . . ?
C5 Fe1 C2A 108.49(14) . . ?
C3 Fe1 C5A 131.27(15) . . ?
C3A Fe1 C5A 68.06(14) . . ?
C4 Fe1 C5A 167.96(13) . . ?
C4A Fe1 C5A 40.45(13) . . ?
C2 Fe1 C5A 111.10(14) . . ?
C5 Fe1 C5A 151.23(13) . . ?
C2A Fe1 C5A 67.64(14) . . ?
C3 Fe1 C1 68.61(13) . . ?
C3A Fe1 C1 168.24(16) . . ?
C4 Fe1 C1 68.61(13) . . ?
C4A Fe1 C1 150.77(15) . . ?
C2 Fe1 C1 40.28(12) . . ?
C5 Fe1 C1 40.65(12) . . ?
C2A Fe1 C1 131.32(14) . . ?
C5A Fe1 C1 119.26(13) . . ?
C3 Fe1 C1A 170.47(15) . . ?
C3A Fe1 C1A 68.31(14) . . ?
C4 Fe1 C1A 148.89(15) . . ?
C4A Fe1 C1A 68.08(14) . . ?
C2 Fe1 C1A 132.46(13) . . ?
C5 Fe1 C1A 118.03(13) . . ?
C2A Fe1 C1A 40.58(12) . . ?
C5A Fe1 C1A 40.12(12) . . ?
C1 Fe1 C1A 110.64(12) . . ?
C10 N1 C13 120.7(3) . . ?
C10 N1 C9 121.5(3) . . ?
C13 N1 C9 117.8(3) . . ?
C13 N2 C12 127.7(3) . . ?
C13 N2 H2N 115(2) . . ?
C12 N2 H2N 117(2) . . ?
C10A N1A C13A 121.0(3) . . ?
C10A N1A C9A 120.1(3) . . ?
C13A N1A C9A 118.8(3) . . ?
C13A N2A C12A 128.1(3) . . ?
C13A N2A H2NA 115(2) . . ?
C12A N2A H2NA 116(2) . . ?
C2 C1 C5 107.0(3) . . ?
C2 C1 C6 125.9(3) . . ?
C5 C1 C6 126.8(3) . . ?
C2 C1 Fe1 69.39(18) . . ?
C5 C1 Fe1 69.22(17) . . ?
C6 C1 Fe1 131.4(2) . . ?
C1 C2 C3 108.5(3) . . ?
C1 C2 Fe1 70.33(18) . . ?
C3 C2 Fe1 68.92(19) . . ?
C1 C2 H2 125.8 . . ?
C3 C2 H2 125.8 . . ?
Fe1 C2 H2 126.5 . . ?
C4 C3 C2 108.0(3) . . ?
C4 C3 Fe1 70.05(19) . . ?
C2 C3 Fe1 70.08(18) . . ?
C4 C3 H3 126.0 . . ?
C2 C3 H3 126.0 . . ?
Fe1 C3 H3 125.4 . . ?
C3 C4 C5 107.9(3) . . ?
C3 C4 Fe1 69.52(19) . . ?
C5 C4 Fe1 70.05(18) . . ?
C3 C4 H4 126.0 . . ?
C5 C4 H4 126.0 . . ?
Fe1 C4 H4 126.0 . . ?
C4 C5 C1 108.7(3) . . ?
C4 C5 Fe1 69.38(18) . . ?
C1 C5 Fe1 70.13(18) . . ?
C4 C5 H5 125.7 . . ?
C1 C5 H5 125.7 . . ?
Fe1 C5 H5 126.4 . . ?
C7 C6 C1 111.3(3) . . ?
C7 C6 H6A 109.4 . . ?
C1 C6 H6A 109.4 . . ?
C7 C6 H6B 109.4 . . ?
C1 C6 H6B 109.4 . . ?
H6A C6 H6B 108.0 . . ?
C6 C7 C8 115.1(3) . . ?
C6 C7 H7A 108.5 . . ?
C8 C7 H7A 108.5 . . ?
C6 C7 H7B 108.5 . . ?
C8 C7 H7B 108.5 . . ?
H7A C7 H7B 107.5 . . ?
C9 C8 C7 112.2(3) . . ?
C9 C8 H8A 109.2 . . ?
C7 C8 H8A 109.2 . . ?
C9 C8 H8B 109.2 . . ?
C7 C8 H8B 109.2 . . ?
H8A C8 H8B 107.9 . . ?
N1 C9 C8 112.8(3) . . ?
N1 C9 H9B 109.0 . . ?
C8 C9 H9B 109.0 . . ?
N1 C9 H9A 109.0 . . ?
C8 C9 H9A 109.0 . . ?
H9B C9 H9A 107.8 . . ?
C11 C10 N1 123.6(3) . . ?
C11 C10 H10 118.2 . . ?
N1 C10 H10 118.2 . . ?
C10 C11 C12 119.3(3) . . ?
C10 C11 H11 120.4 . . ?
C12 C11 H11 120.4 . . ?
O2 C12 N2 120.4(3) . . ?
O2 C12 C11 125.2(3) . . ?
N2 C12 C11 114.4(3) . . ?
O1 C13 N2 123.0(3) . . ?
O1 C13 N1 122.9(3) . . ?
N2 C13 N1 114.1(3) . . ?
C5A C1A C2A 107.0(3) . . ?
C5A C1A C6A 127.6(3) . . ?
C2A C1A C6A 125.3(3) . . ?
C5A C1A Fe1 69.57(18) . . ?
C2A C1A Fe1 68.96(18) . . ?
C6A C1A Fe1 128.6(2) . . ?
C3A C2A C1A 108.6(3) . . ?
C3A C2A Fe1 69.3(2) . . ?
C1A C2A Fe1 70.46(18) . . ?
C3A C2A H2A 125.7 . . ?
C1A C2A H2A 125.7 . . ?
Fe1 C2A H2A 126.1 . . ?
C2A C3A C4A 108.0(3) . . ?
C2A C3A Fe1 70.33(19) . . ?
C4A C3A Fe1 70.04(19) . . ?
C2A C3A H3A 126.0 . . ?
C4A C3A H3A 126.0 . . ?
Fe1 C3A H3A 125.2 . . ?
C3A C4A C5A 107.7(3) . . ?
C3A C4A Fe1 69.3(2) . . ?
C5A C4A Fe1 70.30(18) . . ?
C3A C4A H4A 126.1 . . ?
C5A C4A H4A 126.1 . . ?
Fe1 C4A H4A 125.9 . . ?
C1A C5A C4A 108.7(3) . . ?
C1A C5A Fe1 70.31(18) . . ?
C4A C5A Fe1 69.25(19) . . ?
C1A C5A H5A 125.7 . . ?
C4A C5A H5A 125.7 . . ?
Fe1 C5A H5A 126.4 . . ?
C1A C6A C7A 114.3(3) . . ?
C1A C6A H6AA 108.7 . . ?
C7A C6A H6AA 108.7 . . ?
C1A C6A H6BA 108.7 . . ?
C7A C6A H6BA 108.7 . . ?
H6AA C6A H6BA 107.6 . . ?
C8A C7A C6A 112.7(3) . . ?
C8A C7A H7AA 109.0 . . ?
C6A C7A H7AA 109.0 . . ?
C8A C7A H7BA 109.0 . . ?
C6A C7A H7BA 109.0 . . ?
H7AA C7A H7BA 107.8 . . ?
C9A C8A C7A 112.9(3) . . ?
C9A C8A H8AA 109.0 . . ?
C7A C8A H8AA 109.0 . . ?
C9A C8A H8BA 109.0 . . ?
C7A C8A H8BA 109.0 . . ?
H8AA C8A H8BA 107.8 . . ?
N1A C9A C8A 112.3(3) . . ?
N1A C9A H9AA 109.1 . . ?
C8A C9A H9AA 109.1 . . ?
N1A C9A H9BA 109.1 . . ?
C8A C9A H9BA 109.1 . . ?
H9AA C9A H9BA 107.9 . . ?
C11A C10A N1A 123.3(3) . . ?
C11A C10A H10A 118.3 . . ?
N1A C10A H10A 118.3 . . ?
C10A C11A C12A 120.8(3) . . ?
C10A C11A H11A 119.6 . . ?
C12A C11A H11A 119.6 . . ?
O2A C12A N2A 120.4(3) . . ?
O2A C12A C11A 127.2(3) . . ?
N2A C12A C11A 112.4(3) . . ?
O1A C13A N1A 123.1(3) . . ?
O1A C13A N2A 122.6(3) . . ?
N1A C13A N2A 114.3(3) . . ?

loop_
_geom_bond_atom_site_label_1
_geom_bond_atom_site_label_2
_geom_bond_distance
_geom_bond_site_symmetry_2
_geom_bond_publ_flag
Fe1 C3 2.022(3) . ?
Fe1 C3A 2.026(3) . ?
Fe1 C4 2.029(3) . ?
Fe1 C4A 2.035(3) . ?
Fe1 C2 2.037(3) . ?
Fe1 C5 2.038(3) . ?
Fe1 C2A 2.039(3) . ?
Fe1 C5A 2.049(3) . ?
Fe1 C1 2.050(3) . ?
Fe1 C1A 2.059(3) . ?
O1 C13 1.208(3) . ?
O2 C12 1.231(3) . ?
O1A C13A 1.216(3) . ?
O2A C12A 1.210(4) . ?
N1 C10 1.364(4) . ?
N1 C13 1.383(4) . ?
N1 C9 1.478(4) . ?
N2 C13 1.371(4) . ?
N2 C12 1.375(4) . ?
N2 H2N 0.86(3) . ?
N1A C10A 1.370(4) . ?
N1A C13A 1.375(4) . ?
N1A C9A 1.471(4) . ?
N2A C13A 1.376(4) . ?
N2A C12A 1.399(4) . ?
N2A H2NA 0.80(3) . ?
C1 C2 1.407(4) . ?
C1 C5 1.420(4) . ?
C1 C6 1.507(4) . ?
C2 C3 1.421(4) . ?
C2 H2 0.9300 . ?
C3 C4 1.400(5) . ?
C3 H3 0.9300 . ?
C4 C5 1.410(4) . ?
C4 H4 0.9300 . ?
C5 H5 0.9300 . ?
C6 C7 1.504(4) . ?
C6 H6A 0.9700 . ?
C6 H6B 0.9700 . ?
C7 C8 1.528(4) . ?
C7 H7A 0.9700 . ?
C7 H7B 0.9700 . ?
C8 C9 1.511(4) . ?
C8 H8A 0.9700 . ?
C8 H8B 0.9700 . ?
C9 H9B 0.9700 . ?
C9 H9A 0.9700 . ?
C10 C11 1.330(4) . ?
C10 H10 0.9300 . ?
C11 C12 1.424(4) . ?
C11 H11 0.9300 . ?
C1A C5A 1.409(4) . ?
C1A C2A 1.421(4) . ?
C1A C6A 1.501(4) . ?
C2A C3A 1.403(5) . ?
C2A H2A 0.9300 . ?
C3A C4A 1.411(5) . ?
C3A H3A 0.9300 . ?
C4A C5A 1.412(4) . ?
C4A H4A 0.9300 . ?
C5A H5A 0.9300 . ?
C6A C7A 1.518(4) . ?
C6A H6AA 0.9700 . ?
C6A H6BA 0.9700 . ?
C7A C8A 1.512(4) . ?
C7A H7AA 0.9700 . ?
C7A H7BA 0.9700 . ?
C8A C9A 1.508(4) . ?
C8A H8AA 0.9700 . ?
C8A H8BA 0.9700 . ?
C9A H9AA 0.9700 . ?
C9A H9BA 0.9700 . ?
C10A C11A 1.321(4) . ?
C10A H10A 0.9300 . ?
C11A C12A 1.434(5) . ?
C11A H11A 0.9300 . ?

loop_
_geom_hbond_atom_site_label_D
_geom_hbond_atom_site_label_H
_geom_hbond_atom_site_label_A
_geom_hbond_distance_DH
_geom_hbond_distance_HA
_geom_hbond_distance_DA
_geom_hbond_angle_DHA
_geom_hbond_site_symmetry_A
C11A H11A O2 0.93 2.41 3.263(4) 152.2 2_886
C7A H7AA O1A 0.97 2.72 3.525(4) 141.2 2_775
C5 H5 O2 0.93 2.70 3.564(4) 154.5 2_776
C4 H4 O2A 0.93 2.56 3.365(4) 144.7 1_345
N2A H2NA O1A 0.80(3) 2.11(3) 2.911(4) 174(3) 2_875
N2 H2N O2 0.86(3) 1.99(3) 2.841(4) 170(3) 2_886

loop_
_geom_torsion_atom_site_label_1
_geom_torsion_atom_site_label_2
_geom_torsion_atom_site_label_3
_geom_torsion_atom_site_label_4
_geom_torsion
_geom_torsion_site_symmetry_1
_geom_torsion_site_symmetry_2
_geom_torsion_site_symmetry_3
_geom_torsion_site_symmetry_4
_geom_torsion_publ_flag
C3 Fe1 C1 C2 -37.7(2) . . . . ?
C3A Fe1 C1 C2 -145.2(6) . . . . ?
C4 Fe1 C1 C2 -81.2(2) . . . . ?
C4A Fe1 C1 C2 50.4(3) . . . . ?
C5 Fe1 C1 C2 -118.4(3) . . . . ?
C2A Fe1 C1 C2 173.63(19) . . . . ?
C5A Fe1 C1 C2 88.7(2) . . . . ?
C1A Fe1 C1 C2 132.2(2) . . . . ?
C3 Fe1 C1 C5 80.8(2) . . . . ?
C3A Fe1 C1 C5 -26.8(8) . . . . ?
C4 Fe1 C1 C5 37.23(19) . . . . ?
C4A Fe1 C1 C5 168.9(3) . . . . ?
C2 Fe1 C1 C5 118.4(3) . . . . ?
C2A Fe1 C1 C5 -67.9(2) . . . . ?
C5A Fe1 C1 C5 -152.87(19) . . . . ?
C1A Fe1 C1 C5 -109.4(2) . . . . ?
C3 Fe1 C1 C6 -158.0(4) . . . . ?
C3A Fe1 C1 C6 94.5(7) . . . . ?
C4 Fe1 C1 C6 158.5(4) . . . . ?
C4A Fe1 C1 C6 -69.9(5) . . . . ?
C2 Fe1 C1 C6 -120.3(4) . . . . ?
C5 Fe1 C1 C6 121.2(4) . . . . ?
C2A Fe1 C1 C6 53.3(4) . . . . ?
C5A Fe1 C1 C6 -31.6(4) . . . . ?
C1A Fe1 C1 C6 11.9(4) . . . . ?
C5 C1 C2 C3 -0.7(3) . . . . ?
C6 C1 C2 C3 -174.6(3) . . . . ?
Fe1 C1 C2 C3 58.5(2) . . . . ?
C5 C1 C2 Fe1 -59.3(2) . . . . ?
C6 C1 C2 Fe1 126.9(3) . . . . ?
C3 Fe1 C2 C1 119.9(3) . . . . ?
C3A Fe1 C2 C1 167.0(3) . . . . ?
C4 Fe1 C2 C1 82.1(2) . . . . ?
C4A Fe1 C2 C1 -154.85(19) . . . . ?
C5 Fe1 C2 C1 38.22(19) . . . . ?
C2A Fe1 C2 C1 -30.3(9) . . . . ?
C5A Fe1 C2 C1 -110.8(2) . . . . ?
C1A Fe1 C2 C1 -70.1(3) . . . . ?
C3A Fe1 C2 C3 47.2(4) . . . . ?
C4 Fe1 C2 C3 -37.7(2) . . . . ?
C4A Fe1 C2 C3 85.3(2) . . . . ?
C5 Fe1 C2 C3 -81.6(2) . . . . ?
C2A Fe1 C2 C3 -150.2(8) . . . . ?
C5A Fe1 C2 C3 129.3(2) . . . . ?
C1 Fe1 C2 C3 -119.9(3) . . . . ?
C1A Fe1 C2 C3 170.0(2) . . . . ?
C1 C2 C3 C4 0.7(4) . . . . ?
Fe1 C2 C3 C4 60.1(2) . . . . ?
C1 C2 C3 Fe1 -59.4(2) . . . . ?
C3A Fe1 C3 C4 86.0(2) . . . . ?
C4A Fe1 C3 C4 129.1(2) . . . . ?
C2 Fe1 C3 C4 -118.7(3) . . . . ?
C5 Fe1 C3 C4 -37.81(18) . . . . ?
C2A Fe1 C3 C4 52.6(3) . . . . ?
C5A Fe1 C3 C4 167.53(18) . . . . ?
C1 Fe1 C3 C4 -81.7(2) . . . . ?
C1A Fe1 C3 C4 -169.1(7) . . . . ?
C3A Fe1 C3 C2 -155.3(2) . . . . ?
C4 Fe1 C3 C2 118.7(3) . . . . ?
C4A Fe1 C3 C2 -112.2(2) . . . . ?
C5 Fe1 C3 C2 80.9(2) . . . . ?
C2A Fe1 C3 C2 171.3(2) . . . . ?
C5A Fe1 C3 C2 -73.8(2) . . . . ?
C1 Fe1 C3 C2 37.0(2) . . . . ?
C1A Fe1 C3 C2 -50.4(8) . . . . ?
C2 C3 C4 C5 -0.3(4) . . . . ?
Fe1 C3 C4 C5 59.8(2) . . . . ?
C2 C3 C4 Fe1 -60.1(2) . . . . ?
C3A Fe1 C4 C3 -109.3(2) . . . . ?
C4A Fe1 C4 C3 -70.5(3) . . . . ?
C2 Fe1 C4 C3 38.27(19) . . . . ?
C5 Fe1 C4 C3 119.0(3) . . . . ?
C2A Fe1 C4 C3 -151.4(2) . . . . ?
C5A Fe1 C4 C3 -51.1(7) . . . . ?
C1 Fe1 C4 C3 81.7(2) . . . . ?
C1A Fe1 C4 C3 176.5(2) . . . . ?
C3 Fe1 C4 C5 -119.0(3) . . . . ?
C3A Fe1 C4 C5 131.7(2) . . . . ?
C4A Fe1 C4 C5 170.4(2) . . . . ?
C2 Fe1 C4 C5 -80.8(2) . . . . ?
C2A Fe1 C4 C5 89.5(2) . . . . ?
C5A Fe1 C4 C5 -170.1(6) . . . . ?
C1 Fe1 C4 C5 -37.30(19) . . . . ?
C1A Fe1 C4 C5 57.5(3) . . . . ?
C3 C4 C5 C1 -0.1(4) . . . . ?
Fe1 C4 C5 C1 59.3(2) . . . . ?
C3 C4 C5 Fe1 -59.4(2) . . . . ?
C2 C1 C5 C4 0.5(3) . . . . ?
C6 C1 C5 C4 174.3(3) . . . . ?
Fe1 C1 C5 C4 -58.8(2) . . . . ?
C2 C1 C5 Fe1 59.4(2) . . . . ?
C6 C1 C5 Fe1 -126.9(3) . . . . ?
C3 Fe1 C5 C4 37.69(19) . . . . ?
C3A Fe1 C5 C4 -66.8(3) . . . . ?
C4A Fe1 C5 C4 -35.3(7) . . . . ?
C2 Fe1 C5 C4 82.1(2) . . . . ?
C2A Fe1 C5 C4 -107.2(2) . . . . ?
C5A Fe1 C5 C4 175.7(3) . . . . ?
C1 Fe1 C5 C4 120.0(3) . . . . ?
C1A Fe1 C5 C4 -150.4(2) . . . . ?
C3 Fe1 C5 C1 -82.3(2) . . . . ?
C3A Fe1 C5 C1 173.2(2) . . . . ?
C4 Fe1 C5 C1 -120.0(3) . . . . ?
C4A Fe1 C5 C1 -155.3(6) . . . . ?
C2 Fe1 C5 C1 -37.88(19) . . . . ?
C2A Fe1 C5 C1 132.78(19) . . . . ?
C5A Fe1 C5 C1 55.8(3) . . . . ?
C1A Fe1 C5 C1 89.6(2) . . . . ?
C2 C1 C6 C7 85.5(4) . . . . ?
C5 C1 C6 C7 -87.1(4) . . . . ?
Fe1 C1 C6 C7 179.0(3) . . . . ?
C1 C6 C7 C8 -178.8(3) . . . . ?
C6 C7 C8 C9 74.0(4) . . . . ?
C10 N1 C9 C8 -89.9(4) . . . . ?
C13 N1 C9 C8 88.1(4) . . . . ?
C7 C8 C9 N1 177.4(3) . . . . ?
C13 N1 C10 C11 5.3(5) . . . . ?
C9 N1 C10 C11 -176.7(3) . . . . ?
N1 C10 C11 C12 -0.8(6) . . . . ?
C13 N2 C12 O2 -176.9(3) . . . . ?
C13 N2 C12 C11 2.4(5) . . . . ?
C10 C11 C12 O2 176.4(4) . . . . ?
C10 C11 C12 N2 -2.8(5) . . . . ?
C12 N2 C13 O1 -179.6(3) . . . . ?
C12 N2 C13 N1 1.7(5) . . . . ?
C10 N1 C13 O1 175.8(3) . . . . ?
C9 N1 C13 O1 -2.2(5) . . . . ?
C10 N1 C13 N2 -5.5(4) . . . . ?
C9 N1 C13 N2 176.5(3) . . . . ?
C3 Fe1 C1A C5A -27.6(8) . . . . ?
C3A Fe1 C1A C5A 81.3(2) . . . . ?
C4 Fe1 C1A C5A 166.2(2) . . . . ?
C4A Fe1 C1A C5A 37.30(19) . . . . ?
C2 Fe1 C1A C5A -70.8(2) . . . . ?
C5 Fe1 C1A C5A -155.42(18) . . . . ?
C2A Fe1 C1A C5A 118.6(3) . . . . ?
C1 Fe1 C1A C5A -111.3(2) . . . . ?
C3 Fe1 C1A C2A -146.2(7) . . . . ?
C3A Fe1 C1A C2A -37.3(2) . . . . ?
C4 Fe1 C1A C2A 47.6(3) . . . . ?
C4A Fe1 C1A C2A -81.3(2) . . . . ?
C2 Fe1 C1A C2A 170.6(2) . . . . ?
C5 Fe1 C1A C2A 86.0(2) . . . . ?
C5A Fe1 C1A C2A -118.6(3) . . . . ?
C1 Fe1 C1A C2A 130.1(2) . . . . ?
C3 Fe1 C1A C6A 94.8(8) . . . . ?
C3A Fe1 C1A C6A -156.3(3) . . . . ?
C4 Fe1 C1A C6A -71.4(4) . . . . ?
C4A Fe1 C1A C6A 159.7(3) . . . . ?
C2 Fe1 C1A C6A 51.6(4) . . . . ?
C5 Fe1 C1A C6A -33.0(3) . . . . ?
C2A Fe1 C1A C6A -119.0(4) . . . . ?
C5A Fe1 C1A C6A 122.4(4) . . . . ?
C1 Fe1 C1A C6A 11.1(3) . . . . ?
C5A C1A C2A C3A -0.4(4) . . . . ?
C6A C1A C2A C3A -177.9(3) . . . . ?
Fe1 C1A C2A C3A 59.0(2) . . . . ?
C5A C1A C2A Fe1 -59.4(2) . . . . ?
C6A C1A C2A Fe1 123.1(3) . . . . ?
C3 Fe1 C2A C3A 50.6(4) . . . . ?
C4 Fe1 C2A C3A 85.2(2) . . . . ?
C4A Fe1 C2A C3A -38.1(2) . . . . ?
C2 Fe1 C2A C3A -166.2(8) . . . . ?
C5 Fe1 C2A C3A 128.5(2) . . . . ?
C5A Fe1 C2A C3A -82.0(2) . . . . ?
C1 Fe1 C2A C3A 168.1(2) . . . . ?
C1A Fe1 C2A C3A -119.7(3) . . . . ?
C3 Fe1 C2A C1A 170.3(2) . . . . ?
C3A Fe1 C2A C1A 119.7(3) . . . . ?
C4 Fe1 C2A C1A -155.08(19) . . . . ?
C4A Fe1 C2A C1A 81.6(2) . . . . ?
C2 Fe1 C2A C1A -46.5(9) . . . . ?
C5 Fe1 C2A C1A -111.8(2) . . . . ?
C5A Fe1 C2A C1A 37.73(18) . . . . ?
C1 Fe1 C2A C1A -72.3(2) . . . . ?
C1A C2A C3A C4A 0.4(4) . . . . ?
Fe1 C2A C3A C4A 60.2(2) . . . . ?
C1A C2A C3A Fe1 -59.7(2) . . . . ?
C3 Fe1 C3A C2A -152.4(2) . . . . ?
C4 Fe1 C3A C2A -110.2(2) . . . . ?
C4A Fe1 C3A C2A 118.6(3) . . . . ?
C2 Fe1 C3A C2A 175.6(2) . . . . ?
C5 Fe1 C3A C2A -71.8(3) . . . . ?
C5A Fe1 C3A C2A 80.8(2) . . . . ?
C1 Fe1 C3A C2A -49.7(7) . . . . ?
C1A Fe1 C3A C2A 37.5(2) . . . . ?
C3 Fe1 C3A C4A 88.9(2) . . . . ?
C4 Fe1 C3A C4A 131.2(2) . . . . ?
C2 Fe1 C3A C4A 57.0(4) . . . . ?
C5 Fe1 C3A C4A 169.59(19) . . . . ?
C2A Fe1 C3A C4A -118.6(3) . . . . ?
C5A Fe1 C3A C4A -37.8(2) . . . . ?
C1 Fe1 C3A C4A -168.3(6) . . . . ?
C1A Fe1 C3A C4A -81.2(2) . . . . ?
C2A C3A C4A C5A -0.3(4) . . . . ?
Fe1 C3A C4A C5A 60.1(2) . . . . ?
C2A C3A C4A Fe1 -60.3(2) . . . . ?
C3 Fe1 C4A C3A -107.3(2) . . . . ?
C4 Fe1 C4A C3A -67.4(3) . . . . ?
C2 Fe1 C4A C3A -150.6(2) . . . . ?
C5 Fe1 C4A C3A -38.7(7) . . . . ?
C2A Fe1 C4A C3A 37.8(2) . . . . ?
C5A Fe1 C4A C3A 118.8(3) . . . . ?
C1 Fe1 C4A C3A 175.2(3) . . . . ?
C1A Fe1 C4A C3A 81.8(2) . . . . ?
C3 Fe1 C4A C5A 133.9(2) . . . . ?
C3A Fe1 C4A C5A -118.8(3) . . . . ?
C4 Fe1 C4A C5A 173.9(2) . . . . ?
C2 Fe1 C4A C5A 90.6(2) . . . . ?
C5 Fe1 C4A C5A -157.5(6) . . . . ?
C2A Fe1 C4A C5A -80.9(2) . . . . ?
C1 Fe1 C4A C5A 56.4(4) . . . . ?
C1A Fe1 C4A C5A -37.0(2) . . . . ?
C2A C1A C5A C4A 0.2(3) . . . . ?
C6A C1A C5A C4A 177.6(3) . . . . ?
Fe1 C1A C5A C4A -58.8(2) . . . . ?
C2A C1A C5A Fe1 59.0(2) . . . . ?
C6A C1A C5A Fe1 -123.6(3) . . . . ?
C3A C4A C5A C1A 0.0(4) . . . . ?
Fe1 C4A C5A C1A 59.4(2) . . . . ?
C3A C4A C5A Fe1 -59.4(2) . . . . ?
C3 Fe1 C5A C1A 174.14(18) . . . . ?
C3A Fe1 C5A C1A -81.9(2) . . . . ?
C4 Fe1 C5A C1A -143.7(6) . . . . ?
C4A Fe1 C5A C1A -119.9(3) . . . . ?
C2 Fe1 C5A C1A 131.69(19) . . . . ?
C5 Fe1 C5A C1A 49.7(3) . . . . ?
C2A Fe1 C5A C1A -38.16(19) . . . . ?
C1 Fe1 C5A C1A 87.8(2) . . . . ?
C3 Fe1 C5A C4A -65.9(3) . . . . ?
C3A Fe1 C5A C4A 38.0(2) . . . . ?
C4 Fe1 C5A C4A -23.7(8) . . . . ?
C2 Fe1 C5A C4A -108.4(2) . . . . ?
C5 Fe1 C5A C4A 169.7(3) . . . . ?
C2A Fe1 C5A C4A 81.8(2) . . . . ?
C1 Fe1 C5A C4A -152.2(2) . . . . ?
C1A Fe1 C5A C4A 119.9(3) . . . . ?
C5A C1A C6A C7A -2.1(5) . . . . ?
C2A C1A C6A C7A 174.9(3) . . . . ?
Fe1 C1A C6A C7A -95.0(3) . . . . ?
C1A C6A C7A C8A -178.0(3) . . . . ?
C6A C7A C8A C9A 173.9(3) . . . . ?
C10A N1A C9A C8A -88.4(4) . . . . ?
C13A N1A C9A C8A 89.4(3) . . . . ?
C7A C8A C9A N1A -177.5(3) . . . . ?
C13A N1A C10A C11A 0.3(5) . . . . ?
C9A N1A C10A C11A 178.1(3) . . . . ?
N1A C10A C11A C12A 0.0(6) . . . . ?
C13A N2A C12A O2A 176.6(3) . . . . ?
C13A N2A C12A C11A -2.5(5) . . . . ?
C10A C11A C12A O2A -178.2(4) . . . . ?
C10A C11A C12A N2A 0.9(5) . . . . ?
C10A N1A C13A O1A 178.7(3) . . . . ?
C9A N1A C13A O1A 0.9(4) . . . . ?
C10A N1A C13A N2A -1.6(4) . . . . ?
C9A N1A C13A N2A -179.4(3) . . . . ?
C12A N2A C13A O1A -177.5(3) . . . . ?
C12A N2A C13A N1A 2.9(5) . . . . ?
